data_9011148
loop_
_publ_author_name
'Klewe, B.'
'Pedersen, B.'

_publ_section_title
;
 The crystal structure of sodium chloride dihydrate
;
_journal_name_full 'Acta Crystallographica, Section B'
_journal_page_first 2363
_journal_page_last 2371
_journal_paper_doi 10.1107/S0567740874007138
_journal_volume 30
_journal_year 1974
_chemical_compound_source Synthetic
_chemical_formula_sum 'Cl H4 Na O2'
_chemical_name_mineral Hydrohalite
_space_group_IT_number 14
_symmetry_space_group_name_Hall '-P 2ybc'
_symmetry_space_group_name_H-M 'P 1 21/c 1'
_cell_angle_alpha 90
_cell_angle_beta 114.407
_cell_angle_gamma 90
_cell_length_a 6.3313
_cell_length_b 10.1178
_cell_length_c 6.5029
_cell_formula_units_Z 4
_cell_volume 379.341
_database_code_amcsd 0009517
_exptl_crystal_density_diffrn 1.654
_cod_original_formula_sum 'Na Cl O2 H4'
_cod_database_code 9011148

loop_
_space_group_symop_operation_xyz
x,y,z
x,1/2-y,1/2+z
-x,1/2+y,1/2-z
-x,-y,-z

loop_
_atom_site_aniso_label
_atom_site_aniso_U_11
_atom_site_aniso_U_22
_atom_site_aniso_U_33
_atom_site_aniso_U_12
_atom_site_aniso_U_13
_atom_site_aniso_U_23
Na 0.01445 0.01146 0.01229 -0.00086 0.00005 0.02170
Cl 0.01334 0.01322 0.01192 0.00686 0.00106 0.02122
O1 0.01399 0.01343 0.01622 0.00195 0.00057 0.01852
O2 0.01372 0.01577 0.01222 -0.00328 0.00190 0.01551

loop_
_atom_site_label
_atom_site_fract_x
_atom_site_fract_y
_atom_site_fract_z
_atom_site_U_iso_or_equiv
Na 0.02374 0.17002 0.45503 ?
Cl 0.29210 0.12190 0.21354 ?
O1 0.78600 0.32053 0.17284 ?
O2 0.22780 0.49146 0.23202 ?
H11 0.78400 0.39300 0.22000 0.01646
H21 0.65100 0.29600 0.07500 0.03166
H12 0.36100 0.52000 0.25100 0.02406
H22 0.26200 0.46400 0.36100 0.04559

loop_
_cod_related_entry_id
_cod_related_entry_database
_cod_related_entry_code
1 AMCSD 0009517
